data_7116886
loop_
_publ_author_name
'Baofei Pan'
'Junjie Zhang'
'Jinhua Huang'
'John T. Vaughey'
'Lu Zhang'
'Sang-Don Han'
'Anthony K. Burrell'
'Zhengcheng Zhang'
'Chen Liao'

_publ_section_title
;
 A Lewis acid-free and phenolate-based magnesium electrolyte for
 rechargeable magnesium batteries
;
_journal_name_full Chem.Commun.
_journal_page_first 6214
_journal_paper_doi 10.1039/C5cc01225B
_journal_volume 51
_journal_year 2015
_chemical_formula_sum 'C74 H127 Cl3 Mg3 O11'
_chemical_formula_weight 1372.04
_chemical_name_common DTBP
_chemical_name_systematic 'trisphenolate magnesiate'
_chemical_properties_physical 'Air-sensitive, Moisture-sensitive'
_space_group_IT_number 2
_symmetry_cell_setting triclinic
_symmetry_space_group_name_Hall '-P 1'
_symmetry_space_group_name_H-M 'P -1'
_atom_sites_solution_hydrogens geom
_atom_sites_solution_primary direct
_atom_sites_solution_secondary difmap
_audit_creation_method SHELXL-97
_audit_update_record
;
2015-02-06 deposited with the CCDC.
2015-03-02 downloaded from the CCDC.
;
_cell_angle_alpha 88.650(2)
_cell_angle_beta 74.4520(10)
_cell_angle_gamma 85.197(2)
_cell_formula_units_Z 2
_cell_length_a 14.3956(4)
_cell_length_b 15.2219(4)
_cell_length_c 18.5435(5)
_cell_measurement_temperature 138(2)
_cell_volume 3900.96(18)
_computing_structure_refinement 'SHELXL-97 (Sheldrick, 1997)'
_computing_structure_solution 'SHELXS-97 (Sheldrick, 1990)'
_diffrn_ambient_temperature 138(2)
_diffrn_measured_fraction_theta_full 0.974
_diffrn_measured_fraction_theta_max 0.974
_diffrn_radiation_monochromator graphite
_diffrn_radiation_source 'fine-focus sealed tube'
_diffrn_radiation_type MoK\a
_diffrn_radiation_wavelength 0.71073
_diffrn_reflns_av_R_equivalents 0.1862
_diffrn_reflns_av_sigmaI/netI 0.3746
_diffrn_reflns_limit_h_max 21
_diffrn_reflns_limit_h_min -21
_diffrn_reflns_limit_k_max 22
_diffrn_reflns_limit_k_min -22
_diffrn_reflns_limit_l_max 27
_diffrn_reflns_limit_l_min -27
_diffrn_reflns_number 53888
_diffrn_reflns_theta_full 31.49
_diffrn_reflns_theta_max 31.49
_diffrn_reflns_theta_min 1.60
_exptl_absorpt_coefficient_mu 0.196
_exptl_crystal_colour colorless
_exptl_crystal_density_diffrn 1.168
_exptl_crystal_density_method 'not measured'
_exptl_crystal_description block
_exptl_crystal_F_000 1492
_exptl_crystal_recrystallization_method 'Re-crystallisation from solvent: tetrahydrofuran/hexane'
_exptl_crystal_size_max 0.2
_exptl_crystal_size_mid 0.2
_exptl_crystal_size_min 0.1
_refine_diff_density_max 0.430
_refine_diff_density_min -0.399
_refine_diff_density_rms 0.068
_refine_ls_extinction_method none
_refine_ls_goodness_of_fit_ref 0.805
_refine_ls_hydrogen_treatment mixed
_refine_ls_matrix_type full
_refine_ls_number_parameters 838
_refine_ls_number_reflns 25274
_refine_ls_number_restraints 0
_refine_ls_restrained_S_all 0.805
_refine_ls_R_factor_all 0.3070
_refine_ls_R_factor_gt 0.0795
_refine_ls_shift/su_max 0.001
_refine_ls_shift/su_mean 0.000
_refine_ls_structure_factor_coef Fsqd
_refine_ls_weighting_details 'calc w=1/[\s^2^(Fo^2^)+(0.1000P)^2^+0.0000P] where P=(Fo^2^+2Fc^2^)/3'
_refine_ls_weighting_scheme calc
_refine_ls_wR_factor_gt 0.1668
_refine_ls_wR_factor_ref 0.2700
_reflns_number_gt 6402
_reflns_number_total 25274
_reflns_threshold_expression >2sigma(I)
_cod_data_source_file c5cc01225b2.cif
_cod_data_source_block c:\users\bao\desktop\pd-1\y
_cod_original_sg_symbol_H-M P-1
_cod_database_code 7116886

loop_
_symmetry_equiv_pos_as_xyz
'x, y, z'
'-x, -y, -z'

loop_
_atom_site_label
_atom_site_type_symbol
_atom_site_fract_x
_atom_site_fract_y
_atom_site_fract_z
_atom_site_U_iso_or_equiv
_atom_site_adp_type
_atom_site_occupancy
_atom_site_symmetry_multiplicity
_atom_site_calc_flag
_atom_site_refinement_flags
Cl1 Cl 0.13356(9) 0.85259(7) 0.20340(7) 0.0380(3) Uani 1 1 d .
Cl2 Cl -0.03664(8) 1.02050(8) 0.23038(7) 0.0406(3) Uani 1 1 d .
Cl3 Cl 0.11096(9) 0.99415(8) 0.34662(7) 0.0411(3) Uani 1 1 d .
Mg1 Mg 0.49708(11) 0.50340(9) 0.25017(8) 0.0308(4) Uani 1 1 d .
Mg2 Mg 0.14439(11) 1.01466(10) 0.20795(9) 0.0346(4) Uani 1 1 d .
Mg3 Mg -0.00468(11) 0.89603(10) 0.31300(9) 0.0352(4) Uani 1 1 d .
O1 O 0.5786(2) 0.40092(19) 0.23485(16) 0.0329(7) Uani 1 1 d .
O2 O 0.3645(2) 0.49624(19) 0.27835(16) 0.0342(7) Uani 1 1 d .
O3 O 0.5468(2) 0.61235(19) 0.23955(16) 0.0329(7) Uani 1 1 d .
O4 O 0.1419(2) 1.15055(19) 0.22036(18) 0.0399(8) Uani 1 1 d .
O5 O 0.1590(2) 1.03361(19) 0.09337(17) 0.0372(8) Uani 1 1 d .
O6 O 0.2960(2) 0.9952(2) 0.18561(18) 0.0414(8) Uani 1 1 d .
O7 O 0.0305(2) 0.8014(2) 0.38638(17) 0.0410(8) Uani 1 1 d .
O8 O -0.1276(2) 0.9400(2) 0.39696(18) 0.0465(9) Uani 1 1 d .
O9 O -0.0882(2) 0.8116(2) 0.27646(17) 0.0437(9) Uani 1 1 d .
C1 C 0.6384(3) 0.3284(3) 0.2220(2) 0.0306(10) Uani 1 1 d .
C29 C 0.5775(3) 0.6935(3) 0.2274(2) 0.0298(10) Uani 1 1 d .
C2 C 0.6371(3) 0.2687(3) 0.1640(2) 0.0334(11) Uani 1 1 d .
C20 C 0.2240(3) 0.4660(3) 0.3754(2) 0.0331(11) Uani 1 1 d .
C30 C 0.6312(3) 0.7188(3) 0.1548(2) 0.0309(10) Uani 1 1 d .
C41 C 0.7204(3) 0.5742(3) 0.1012(3) 0.0376(12) Uani 1 1 d .
H15A H 0.7309 0.5326 0.0597 0.056 Uiso 1 1 calc R
H15B H 0.6891 0.5455 0.1483 0.056 Uiso 1 1 calc R
H15C H 0.7828 0.5931 0.1040 0.056 Uiso 1 1 calc R
C15 C 0.2685(3) 0.4990(3) 0.3033(2) 0.0316(11) Uani 1 1 d .
C16 C 0.2098(3) 0.5349(3) 0.2558(3) 0.0328(11) Uani 1 1 d .
C25 C 0.2546(3) 0.5701(3) 0.1781(2) 0.0349(11) Uani 1 1 d .
C35 C 0.4969(3) 0.7323(3) 0.3671(3) 0.0390(12) Uani 1 1 d .
C34 C 0.5554(3) 0.7549(3) 0.2873(2) 0.0328(11) Uani 1 1 d .
C39 C 0.6554(3) 0.6552(3) 0.0880(2) 0.0323(11) Uani 1 1 d .
C5 C 0.7657(3) 0.2315(3) 0.2518(3) 0.0421(12) Uani 1 1 d .
H22 H 0.8098 0.2183 0.2813 0.051 Uiso 1 1 calc R
C9 C 0.7363(3) 0.4614(3) 0.3015(3) 0.0384(12) Uani 1 1 d .
H23A H 0.7980 0.4554 0.2628 0.058 Uiso 1 1 calc R
H23B H 0.7430 0.4973 0.3427 0.058 Uiso 1 1 calc R
H23C H 0.6862 0.4900 0.2800 0.058 Uiso 1 1 calc R
C31 C 0.6616(3) 0.8034(3) 0.1447(3) 0.0382(12) Uani 1 1 d .
H24 H 0.6976 0.8203 0.0963 0.046 Uiso 1 1 calc R
C19 C 0.1229(3) 0.4709(3) 0.3994(3) 0.0420(12) Uani 1 1 d .
H25 H 0.0926 0.4501 0.4480 0.050 Uiso 1 1 calc R
C6 C 0.7037(3) 0.3083(3) 0.2671(2) 0.0347(11) Uani 1 1 d .
C18 C 0.0659(3) 0.5052(3) 0.3547(3) 0.0424(12) Uani 1 1 d .
H27 H -0.0026 0.5076 0.3724 0.051 Uiso 1 1 calc R
C11 C 0.5674(3) 0.2868(3) 0.1142(3) 0.0345(11) Uani 1 1 d .
C14 C 0.5807(4) 0.2144(3) 0.0546(3) 0.0495(14) Uani 1 1 d .
H29A H 0.5361 0.2287 0.0236 0.074 Uiso 1 1 calc R
H29B H 0.5671 0.1576 0.0795 0.074 Uiso 1 1 calc R
H29C H 0.6474 0.2109 0.0230 0.074 Uiso 1 1 calc R
C33 C 0.5889(4) 0.8387(3) 0.2733(3) 0.0411(12) Uani 1 1 d .
H30 H 0.5755 0.8797 0.3134 0.049 Uiso 1 1 calc R
C7 C 0.7073(3) 0.3693(3) 0.3313(3) 0.0366(11) Uani 1 1 d .
C21 C 0.2841(4) 0.4232(3) 0.4261(3) 0.0407(12) Uani 1 1 d .
C51 C 0.3427(4) 0.9221(3) 0.2193(3) 0.0436(13) Uani 1 1 d .
H33A H 0.2943 0.8842 0.2500 0.052 Uiso 1 1 calc R
H33B H 0.3812 0.9441 0.2510 0.052 Uiso 1 1 calc R
C12 C 0.5891(4) 0.3734(3) 0.0711(3) 0.0412(12) Uani 1 1 d .
H34A H 0.5842 0.4214 0.1066 0.062 Uiso 1 1 calc R
H34B H 0.5423 0.3868 0.0417 0.062 Uiso 1 1 calc R
H34C H 0.6547 0.3674 0.0374 0.062 Uiso 1 1 calc R
C40 C 0.7094(4) 0.6983(3) 0.0148(3) 0.0440(13) Uani 1 1 d .
H35A H 0.6693 0.7493 0.0036 0.066 Uiso 1 1 calc R
H35B H 0.7229 0.6555 -0.0261 0.066 Uiso 1 1 calc R
H35C H 0.7704 0.7177 0.0202 0.066 Uiso 1 1 calc R
C13 C 0.4618(3) 0.2893(3) 0.1607(3) 0.0412(12) Uani 1 1 d .
H36A H 0.4503 0.3336 0.2003 0.062 Uiso 1 1 calc R
H36B H 0.4484 0.2313 0.1833 0.062 Uiso 1 1 calc R
H36C H 0.4191 0.3046 0.1283 0.062 Uiso 1 1 calc R
C10 C 0.6086(3) 0.3759(3) 0.3902(3) 0.0448(13) Uani 1 1 d .
H37A H 0.5577 0.3958 0.3660 0.067 Uiso 1 1 calc R
H37B H 0.6095 0.4181 0.4290 0.067 Uiso 1 1 calc R
H37C H 0.5957 0.3178 0.4129 0.067 Uiso 1 1 calc R
C26 C 0.3209(4) 0.4989(3) 0.1281(3) 0.0430(12) Uani 1 1 d .
H38A H 0.3702 0.4748 0.1524 0.065 Uiso 1 1 calc R
H38B H 0.3525 0.5247 0.0798 0.065 Uiso 1 1 calc R
H38C H 0.2825 0.4515 0.1203 0.065 Uiso 1 1 calc R
C42 C 0.5624(3) 0.6245(3) 0.0735(3) 0.0411(12) Uani 1 1 d .
H39A H 0.5218 0.6759 0.0638 0.062 Uiso 1 1 calc R
H39B H 0.5267 0.5929 0.1176 0.062 Uiso 1 1 calc R
H39C H 0.5797 0.5852 0.0300 0.062 Uiso 1 1 calc R
C23 C 0.3456(4) 0.3423(3) 0.3883(3) 0.0494(14) Uani 1 1 d .
H40A H 0.3034 0.2981 0.3808 0.074 Uiso 1 1 calc R
H40B H 0.3859 0.3176 0.4200 0.074 Uiso 1 1 calc R
H40C H 0.3872 0.3592 0.3397 0.074 Uiso 1 1 calc R
C58 C 0.1277(4) 0.7541(3) 0.3705(3) 0.0527(14) Uani 1 1 d .
H41A H 0.1783 0.7958 0.3532 0.063 Uiso 1 1 calc R
H41B H 0.1353 0.7092 0.3311 0.063 Uiso 1 1 calc R
C38 C 0.5473(4) 0.6524(3) 0.3980(3) 0.0443(13) Uani 1 1 d .
H42A H 0.5550 0.6019 0.3644 0.066 Uiso 1 1 calc R
H42B H 0.5079 0.6374 0.4479 0.066 Uiso 1 1 calc R
H42C H 0.6110 0.6670 0.4013 0.066 Uiso 1 1 calc R
C63 C -0.0965(4) 0.8113(4) 0.1995(3) 0.0559(16) Uani 1 1 d .
H43A H -0.0386 0.8336 0.1644 0.067 Uiso 1 1 calc R
H43B H -0.1546 0.8483 0.1950 0.067 Uiso 1 1 calc R
C8 C 0.7819(4) 0.3341(3) 0.3725(3) 0.0482(14) Uani 1 1 d .
H44A H 0.7664 0.2756 0.3930 0.072 Uiso 1 1 calc R
H44B H 0.7805 0.3743 0.4134 0.072 Uiso 1 1 calc R
H44C H 0.8466 0.3300 0.3375 0.072 Uiso 1 1 calc R
C32 C 0.6414(4) 0.8641(3) 0.2025(3) 0.0440(13) Uani 1 1 d .
H45 H 0.6630 0.9217 0.1940 0.053 Uiso 1 1 calc R
C4 C 0.7653(4) 0.1742(3) 0.1955(3) 0.0502(14) Uani 1 1 d .
H46 H 0.8086 0.1226 0.1863 0.060 Uiso 1 1 calc R
C17 C 0.1095(3) 0.5357(3) 0.2843(3) 0.0386(12) Uani 1 1 d .
H47 H 0.0697 0.5582 0.2536 0.046 Uiso 1 1 calc R
C3 C 0.7015(4) 0.1929(3) 0.1529(3) 0.0452(13) Uani 1 1 d .
H48 H 0.7010 0.1528 0.1145 0.054 Uiso 1 1 calc R
C54 C 0.3689(3) 1.0242(3) 0.1221(3) 0.0515(14) Uani 1 1 d .
H49A H 0.3981 1.0759 0.1357 0.062 Uiso 1 1 calc R
H49B H 0.3402 1.0409 0.0804 0.062 Uiso 1 1 calc R
C37 C 0.3937(3) 0.7137(3) 0.3663(3) 0.0451(13) Uani 1 1 d .
H50A H 0.3624 0.7658 0.3477 0.068 Uiso 1 1 calc R
H50B H 0.3563 0.7001 0.4172 0.068 Uiso 1 1 calc R
H50C H 0.3966 0.6634 0.3335 0.068 Uiso 1 1 calc R
C28 C 0.1776(4) 0.6037(4) 0.1376(3) 0.0519(14) Uani 1 1 d .
H51A H 0.1395 0.5551 0.1319 0.078 Uiso 1 1 calc R
H51B H 0.2097 0.6264 0.0881 0.078 Uiso 1 1 calc R
H51C H 0.1347 0.6509 0.1671 0.078 Uiso 1 1 calc R
C47 C 0.1709(5) 0.9633(3) 0.0398(3) 0.0551(15) Uani 1 1 d .
H52A H 0.1153 0.9264 0.0534 0.066 Uiso 1 1 calc R
H52B H 0.2310 0.9254 0.0372 0.066 Uiso 1 1 calc R
C50 C 0.1151(4) 1.1129(3) 0.0657(3) 0.0507(14) Uani 1 1 d .
H53A H 0.1569 1.1623 0.0613 0.061 Uiso 1 1 calc R
H53B H 0.0511 1.1307 0.1000 0.061 Uiso 1 1 calc R
C36 C 0.4856(4) 0.8087(4) 0.4222(3) 0.0575(16) Uani 1 1 d .
H54A H 0.5496 0.8240 0.4241 0.086 Uiso 1 1 calc R
H54B H 0.4489 0.7908 0.4721 0.086 Uiso 1 1 calc R
H54C H 0.4509 0.8600 0.4055 0.086 Uiso 1 1 calc R
C22 C 0.3482(4) 0.4897(3) 0.4462(3) 0.0459(13) Uani 1 1 d .
H55A H 0.3917 0.5112 0.4002 0.069 Uiso 1 1 calc R
H55B H 0.3865 0.4607 0.4777 0.069 Uiso 1 1 calc R
H55C H 0.3072 0.5395 0.4734 0.069 Uiso 1 1 calc R
C27 C 0.3114(3) 0.6510(3) 0.1821(3) 0.0405(12) Uani 1 1 d .
H56A H 0.2667 0.6990 0.2088 0.061 Uiso 1 1 calc R
H56B H 0.3428 0.6704 0.1313 0.061 Uiso 1 1 calc R
H56C H 0.3606 0.6348 0.2088 0.061 Uiso 1 1 calc R
C43 C 0.2267(4) 1.1995(3) 0.2101(4) 0.0575(16) Uani 1 1 d .
H57A H 0.2614 1.2030 0.1564 0.069 Uiso 1 1 calc R
H57B H 0.2715 1.1709 0.2375 0.069 Uiso 1 1 calc R
C66 C -0.1245(5) 0.7316(4) 0.3131(3) 0.0680(18) Uani 1 1 d .
H58A H -0.1764 0.7457 0.3594 0.082 Uiso 1 1 calc R
H58B H -0.0718 0.6942 0.3265 0.082 Uiso 1 1 calc R
C57 C 0.1360(4) 0.7106(4) 0.4430(3) 0.0588(16) Uani 1 1 d .
H60A H 0.1657 0.6494 0.4341 0.071 Uiso 1 1 calc R
H60B H 0.1751 0.7442 0.4674 0.071 Uiso 1 1 calc R
C52 C 0.4063(4) 0.8732(3) 0.1530(3) 0.0544(15) Uani 1 1 d .
H61A H 0.3689 0.8348 0.1309 0.065 Uiso 1 1 calc R
H61B H 0.4595 0.8368 0.1664 0.065 Uiso 1 1 calc R
C24 C 0.2196(4) 0.3932(4) 0.5018(3) 0.0622(17) Uani 1 1 d .
H62A H 0.1779 0.4438 0.5270 0.093 Uiso 1 1 calc R
H62B H 0.2605 0.3690 0.5332 0.093 Uiso 1 1 calc R
H62C H 0.1795 0.3478 0.4930 0.093 Uiso 1 1 calc R
C64 C -0.1048(4) 0.7167(4) 0.1838(3) 0.0584(16) Uani 1 1 d .
H63A H -0.0403 0.6838 0.1681 0.070 Uiso 1 1 calc R
H63B H -0.1390 0.7111 0.1446 0.070 Uiso 1 1 calc R
C56 C 0.0334(4) 0.7118(5) 0.4896(3) 0.080(2) Uani 1 1 d .
H64A H 0.0032 0.6587 0.4802 0.096 Uiso 1 1 calc R
H64B H 0.0299 0.7146 0.5435 0.096 Uiso 1 1 calc R
C46 C 0.0586(4) 1.2043(4) 0.2634(4) 0.0714(19) Uani 1 1 d .
H65A H 0.0217 1.1710 0.3067 0.086 Uiso 1 1 calc R
H65B H 0.0152 1.2246 0.2320 0.086 Uiso 1 1 calc R
C53 C 0.4448(4) 0.9474(4) 0.0995(3) 0.0594(16) Uani 1 1 d .
H66A H 0.5080 0.9628 0.1050 0.071 Uiso 1 1 calc R
H66B H 0.4526 0.9302 0.0469 0.071 Uiso 1 1 calc R
C55 C -0.0145(4) 0.7921(5) 0.4654(3) 0.073(2) Uani 1 1 d .
H67A H -0.0847 0.7862 0.4744 0.088 Uiso 1 1 calc R
H67B H -0.0056 0.8441 0.4932 0.088 Uiso 1 1 calc R
C49 C 0.1048(4) 1.0887(4) -0.0105(3) 0.0551(15) Uani 1 1 d .
H68A H 0.0381 1.0740 -0.0071 0.066 Uiso 1 1 calc R
H68B H 0.1213 1.1376 -0.0466 0.066 Uiso 1 1 calc R
C62 C -0.1283(5) 0.9938(5) 0.4593(4) 0.086(2) Uani 1 1 d .
H69A H -0.1564 0.9630 0.5068 0.103 Uiso 1 1 calc R
H69B H -0.0615 1.0063 0.4580 0.103 Uiso 1 1 calc R
C67 C 0.3608(6) 0.0811(6) 0.3691(6) 0.113(3) Uani 1 1 d .
H70A H 0.3044 0.1253 0.3786 0.135 Uiso 1 1 calc R
H70B H 0.3369 0.0216 0.3723 0.135 Uiso 1 1 calc R
C65 C -0.1629(4) 0.6848(4) 0.2586(3) 0.0658(18) Uani 1 1 d .
H71A H -0.2329 0.7011 0.2661 0.079 Uiso 1 1 calc R
H71B H -0.1523 0.6200 0.2633 0.079 Uiso 1 1 calc R
C48 C 0.1760(5) 1.0091(4) -0.0333(3) 0.0687(18) Uani 1 1 d .
H72A H 0.1564 0.9712 -0.0684 0.082 Uiso 1 1 calc R
H72B H 0.2420 1.0268 -0.0568 0.082 Uiso 1 1 calc R
O10 O 0.4240(8) 0.0945(5) 0.2969(4) 0.177(3) Uani 1 1 d .
C44 C 0.1897(5) 1.2882(4) 0.2406(5) 0.105(3) Uani 1 1 d .
H74A H 0.2339 1.3107 0.2673 0.126 Uiso 1 1 calc R
H74B H 0.1847 1.3297 0.1997 0.126 Uiso 1 1 calc R
C61 C -0.1850(7) 1.0737(5) 0.4545(5) 0.126(3) Uani 1 1 d .
H75A H -0.1442 1.1188 0.4260 0.151 Uiso 1 1 calc R
H75B H -0.2184 1.0971 0.5050 0.151 Uiso 1 1 calc R
C59 C -0.2223(4) 0.9564(4) 0.3841(4) 0.0691(18) Uani 1 1 d .
H78A H -0.2664 0.9127 0.4112 0.083 Uiso 1 1 calc R
H78B H -0.2180 0.9530 0.3301 0.083 Uiso 1 1 calc R
C60 C -0.2580(5) 1.0486(5) 0.4138(4) 0.095(2) Uani 1 1 d .
H79A H -0.3236 1.0490 0.4485 0.114 Uiso 1 1 calc R
H79B H -0.2600 1.0900 0.3722 0.114 Uiso 1 1 calc R
C68 C 0.4127(10) 0.0896(8) 0.4223(5) 0.166(5) Uani 1 1 d .
H80A H 0.3845 0.1408 0.4552 0.199 Uiso 1 1 calc R
H80B H 0.4100 0.0359 0.4537 0.199 Uiso 1 1 calc R
C70 C 0.5164(9) 0.1063(8) 0.3103(9) 0.185(6) Uani 1 1 d .
H81A H 0.5654 0.0599 0.2843 0.222 Uiso 1 1 calc R
H81B H 0.5383 0.1644 0.2911 0.222 Uiso 1 1 calc R
C45 C 0.1002(6) 1.2804(5) 0.2890(6) 0.153(5) Uani 1 1 d .
H82A H 0.0580 1.3351 0.2887 0.183 Uiso 1 1 calc R
H82B H 0.1060 1.2701 0.3406 0.183 Uiso 1 1 calc R
O11 O 0.0360(3) 0.3041(3) 0.0263(3) 0.1066(18) Uani 1 1 d .
C72 C -0.0559(5) 0.4114(6) 0.1093(4) 0.115(3) Uani 1 1 d .
H76A H -0.0655 0.4766 0.1087 0.138 Uiso 1 1 calc R
H76B H -0.0681 0.3907 0.1618 0.138 Uiso 1 1 calc R
C73 C -0.1201(5) 0.3701(5) 0.0691(5) 0.092(2) Uani 1 1 d .
H77A H -0.1806 0.3538 0.1049 0.111 Uiso 1 1 calc R
H77B H -0.1365 0.4110 0.0312 0.111 Uiso 1 1 calc R
C71 C 0.0404(5) 0.3804(6) 0.0653(5) 0.125(3) Uani 1 1 d .
H83A H 0.0680 0.4267 0.0295 0.150 Uiso 1 1 calc R
H83B H 0.0832 0.3676 0.0988 0.150 Uiso 1 1 calc R
C74 C -0.0607(5) 0.2905(5) 0.0329(5) 0.103(3) Uani 1 1 d .
H85A H -0.0791 0.2376 0.0638 0.123 Uiso 1 1 calc R
H85B H -0.0707 0.2816 -0.0171 0.123 Uiso 1 1 calc R
C69 C 0.5056(10) 0.1013(14) 0.3846(11) 0.291(13) Uani 1 1 d .
H1A H 0.5250 0.1562 0.4020 0.350 Uiso 1 1 calc R
H1B H 0.5486 0.0515 0.3955 0.350 Uiso 1 1 calc R

loop_
_atom_site_aniso_label
_atom_site_aniso_U_11
_atom_site_aniso_U_22
_atom_site_aniso_U_33
_atom_site_aniso_U_23
_atom_site_aniso_U_13
_atom_site_aniso_U_12
Cl1 0.0429(7) 0.0291(6) 0.0414(7) 0.0022(5) -0.0108(6) -0.0016(5)
Cl2 0.0349(7) 0.0377(7) 0.0507(8) 0.0077(6) -0.0148(6) -0.0023(5)
Cl3 0.0422(7) 0.0447(7) 0.0403(7) -0.0014(6) -0.0155(6) -0.0097(6)
Mg1 0.0318(9) 0.0292(8) 0.0318(8) 0.0005(7) -0.0095(7) -0.0009(7)
Mg2 0.0358(9) 0.0277(8) 0.0404(9) 0.0024(7) -0.0105(8) -0.0028(7)
Mg3 0.0343(9) 0.0350(9) 0.0380(9) 0.0043(8) -0.0117(7) -0.0067(7)
O1 0.0318(17) 0.0296(17) 0.0369(18) -0.0006(15) -0.0104(15) 0.0033(14)
O2 0.0255(17) 0.0381(19) 0.0373(18) 0.0003(15) -0.0055(14) -0.0017(14)
O3 0.0372(18) 0.0279(17) 0.0352(18) -0.0007(14) -0.0119(15) -0.0045(14)
O4 0.0369(19) 0.0288(18) 0.051(2) -0.0033(16) -0.0043(16) -0.0070(15)
O5 0.046(2) 0.0272(17) 0.0380(19) 0.0001(15) -0.0112(16) 0.0008(15)
O6 0.0321(18) 0.042(2) 0.047(2) 0.0060(17) -0.0066(16) -0.0021(16)
O7 0.038(2) 0.045(2) 0.041(2) 0.0083(17) -0.0133(16) -0.0049(16)
O8 0.032(2) 0.061(2) 0.044(2) -0.0007(19) -0.0056(16) -0.0018(17)
O9 0.051(2) 0.046(2) 0.039(2) 0.0122(17) -0.0172(17) -0.0194(17)
C1 0.037(3) 0.024(2) 0.031(3) 0.003(2) -0.010(2) -0.004(2)
C29 0.024(2) 0.029(3) 0.036(3) -0.001(2) -0.008(2) -0.001(2)
C2 0.033(3) 0.033(3) 0.034(3) 0.001(2) -0.010(2) 0.001(2)
C20 0.037(3) 0.029(3) 0.033(3) -0.002(2) -0.008(2) -0.006(2)
C30 0.027(2) 0.030(3) 0.037(3) -0.003(2) -0.012(2) -0.004(2)
C41 0.033(3) 0.038(3) 0.043(3) -0.005(2) -0.012(2) -0.003(2)
C15 0.033(3) 0.026(2) 0.035(3) -0.007(2) -0.006(2) -0.004(2)
C16 0.033(3) 0.028(2) 0.037(3) -0.006(2) -0.010(2) -0.001(2)
C25 0.040(3) 0.036(3) 0.031(3) 0.001(2) -0.016(2) 0.003(2)
C35 0.044(3) 0.035(3) 0.037(3) -0.006(2) -0.010(2) -0.004(2)
C34 0.031(3) 0.035(3) 0.033(3) 0.002(2) -0.008(2) -0.006(2)
C39 0.032(3) 0.035(3) 0.030(3) 0.001(2) -0.008(2) -0.007(2)
C5 0.043(3) 0.047(3) 0.040(3) -0.001(3) -0.021(3) 0.009(3)
C9 0.039(3) 0.037(3) 0.040(3) -0.005(2) -0.011(2) -0.008(2)
C31 0.038(3) 0.032(3) 0.042(3) 0.003(2) -0.006(2) -0.001(2)
C19 0.038(3) 0.045(3) 0.042(3) -0.004(3) -0.005(2) -0.011(2)
C6 0.041(3) 0.033(3) 0.030(3) 0.002(2) -0.011(2) 0.000(2)
C18 0.025(3) 0.042(3) 0.059(3) -0.003(3) -0.008(3) -0.004(2)
C11 0.035(3) 0.037(3) 0.035(3) -0.002(2) -0.014(2) 0.000(2)
C14 0.056(4) 0.049(3) 0.051(3) -0.011(3) -0.029(3) 0.005(3)
C33 0.049(3) 0.031(3) 0.043(3) -0.007(2) -0.008(3) -0.011(2)
C7 0.034(3) 0.045(3) 0.035(3) -0.003(2) -0.017(2) -0.001(2)
C21 0.044(3) 0.043(3) 0.034(3) 0.003(2) -0.008(2) -0.012(3)
C51 0.039(3) 0.046(3) 0.050(3) 0.010(3) -0.019(3) -0.006(3)
C12 0.046(3) 0.040(3) 0.041(3) 0.003(2) -0.019(3) -0.004(2)
C40 0.047(3) 0.049(3) 0.034(3) 0.001(2) -0.006(2) -0.010(3)
C13 0.039(3) 0.032(3) 0.058(3) -0.003(2) -0.021(3) -0.003(2)
C10 0.049(3) 0.055(3) 0.029(3) -0.004(2) -0.006(2) -0.011(3)
C26 0.051(3) 0.040(3) 0.035(3) -0.006(2) -0.009(2) 0.004(3)
C42 0.042(3) 0.049(3) 0.034(3) -0.003(2) -0.013(2) -0.005(2)
C23 0.057(4) 0.038(3) 0.063(4) 0.011(3) -0.030(3) -0.011(3)
C58 0.049(3) 0.048(3) 0.055(4) 0.007(3) -0.009(3) 0.013(3)
C38 0.042(3) 0.061(3) 0.031(3) 0.006(3) -0.011(2) -0.004(3)
C63 0.065(4) 0.068(4) 0.047(3) 0.010(3) -0.029(3) -0.028(3)
C8 0.053(3) 0.057(3) 0.041(3) -0.002(3) -0.027(3) 0.004(3)
C32 0.047(3) 0.032(3) 0.052(3) 0.004(3) -0.009(3) -0.012(2)
C4 0.046(3) 0.052(3) 0.057(3) -0.012(3) -0.026(3) 0.016(3)
C17 0.036(3) 0.038(3) 0.044(3) 0.000(2) -0.016(2) -0.001(2)
C3 0.056(3) 0.044(3) 0.038(3) -0.010(2) -0.019(3) 0.007(3)
C54 0.035(3) 0.045(3) 0.067(4) 0.015(3) -0.002(3) -0.003(3)
C37 0.040(3) 0.040(3) 0.047(3) 0.005(3) 0.001(2) 0.002(2)
C28 0.042(3) 0.062(4) 0.053(3) 0.006(3) -0.017(3) 0.000(3)
C47 0.084(4) 0.036(3) 0.044(3) -0.001(3) -0.016(3) 0.005(3)
C50 0.064(4) 0.040(3) 0.053(3) 0.006(3) -0.025(3) 0.002(3)
C36 0.074(4) 0.054(4) 0.039(3) -0.008(3) -0.001(3) -0.018(3)
C22 0.050(3) 0.055(3) 0.034(3) 0.001(3) -0.014(3) -0.004(3)
C27 0.039(3) 0.035(3) 0.046(3) 0.003(2) -0.009(2) 0.001(2)
C43 0.051(4) 0.038(3) 0.088(4) 0.003(3) -0.024(3) -0.014(3)
C66 0.087(5) 0.058(4) 0.067(4) 0.019(3) -0.024(4) -0.041(4)
C57 0.061(4) 0.051(4) 0.065(4) 0.020(3) -0.019(3) -0.008(3)
C52 0.047(3) 0.047(3) 0.069(4) -0.001(3) -0.016(3) -0.002(3)
C24 0.050(4) 0.088(5) 0.050(4) 0.025(3) -0.014(3) -0.015(3)
C64 0.051(4) 0.066(4) 0.070(4) -0.009(3) -0.032(3) -0.011(3)
C56 0.059(4) 0.108(6) 0.065(4) 0.045(4) -0.010(3) 0.002(4)
C46 0.054(4) 0.042(3) 0.102(5) -0.019(4) 0.006(4) 0.005(3)
C53 0.058(4) 0.052(4) 0.058(4) 0.001(3) 0.002(3) -0.003(3)
C55 0.054(4) 0.115(6) 0.044(4) 0.033(4) -0.006(3) 0.001(4)
C49 0.067(4) 0.050(3) 0.054(4) 0.008(3) -0.028(3) -0.002(3)
C62 0.052(4) 0.129(7) 0.074(5) -0.050(5) -0.010(4) 0.000(4)
C67 0.115(7) 0.105(7) 0.111(7) -0.025(6) -0.007(6) -0.043(6)
C65 0.061(4) 0.052(4) 0.095(5) 0.002(4) -0.033(4) -0.024(3)
C48 0.113(6) 0.049(4) 0.041(3) 0.003(3) -0.019(4) 0.001(4)
O10 0.230(9) 0.213(8) 0.106(5) 0.068(5) -0.055(6) -0.110(7)
C44 0.074(5) 0.052(4) 0.183(9) -0.047(5) -0.022(6) -0.007(4)
C61 0.166(9) 0.082(6) 0.146(8) -0.031(6) -0.077(8) 0.014(6)
C59 0.045(4) 0.091(5) 0.070(4) -0.003(4) -0.011(3) -0.006(3)
C60 0.083(5) 0.085(6) 0.108(6) 0.014(5) -0.021(5) 0.026(4)
C68 0.211(14) 0.216(13) 0.075(7) -0.025(7) -0.052(9) 0.019(11)
C70 0.125(10) 0.126(9) 0.271(18) 0.059(11) 0.013(12) -0.052(8)
C45 0.120(7) 0.080(6) 0.200(10) -0.095(6) 0.081(7) -0.060(5)
O11 0.057(3) 0.084(4) 0.164(5) -0.015(4) -0.006(3) 0.009(3)
C72 0.065(5) 0.162(8) 0.098(6) -0.033(6) 0.000(5) 0.035(5)
C73 0.047(4) 0.085(5) 0.132(7) 0.012(5) -0.009(4) 0.017(4)
C71 0.072(6) 0.152(9) 0.143(8) -0.071(7) -0.018(5) 0.017(6)
C74 0.062(5) 0.106(6) 0.134(7) 0.006(6) -0.022(5) 0.013(5)
C69 0.097(10) 0.52(3) 0.28(2) -0.25(2) -0.072(13) 0.005(14)

loop_
_atom_type_symbol
_atom_type_description
_atom_type_scat_dispersion_real
_atom_type_scat_dispersion_imag
_atom_type_scat_source
C C 0.0033 0.0016 'International Tables Vol C Tables 4.2.6.8 and 6.1.1.4'
H H 0.0000 0.0000 'International Tables Vol C Tables 4.2.6.8 and 6.1.1.4'
O O 0.0106 0.0060 'International Tables Vol C Tables 4.2.6.8 and 6.1.1.4'
Mg Mg 0.0486 0.0363 'International Tables Vol C Tables 4.2.6.8 and 6.1.1.4'
Cl Cl 0.1484 0.1585 'International Tables Vol C Tables 4.2.6.8 and 6.1.1.4'

loop_
_geom_angle_atom_site_label_1
_geom_angle_atom_site_label_2
_geom_angle_atom_site_label_3
_geom_angle
Mg2 Cl1 Mg3 78.38(6)
Mg3 Cl2 Mg2 77.64(6)
Mg2 Cl3 Mg3 77.37(6)
O3 Mg1 O2 119.82(15)
O3 Mg1 O1 120.63(15)
O2 Mg1 O1 119.53(15)
O4 Mg2 O5 89.12(13)
O4 Mg2 O6 93.80(13)
O5 Mg2 O6 89.38(14)
O4 Mg2 Cl1 174.58(12)
O5 Mg2 Cl1 94.46(10)
O6 Mg2 Cl1 90.31(10)
O4 Mg2 Cl3 90.55(11)
O5 Mg2 Cl3 174.90(12)
O6 Mg2 Cl3 95.72(11)
Cl1 Mg2 Cl3 85.52(6)
O4 Mg2 Cl2 92.43(10)
O5 Mg2 Cl2 89.59(10)
O6 Mg2 Cl2 173.66(12)
Cl1 Mg2 Cl2 83.54(6)
Cl3 Mg2 Cl2 85.34(6)
O4 Mg2 Mg3 123.76(11)
O5 Mg2 Mg3 124.80(10)
O6 Mg2 Mg3 125.51(11)
Cl1 Mg2 Mg3 50.82(5)
Cl3 Mg2 Mg3 51.71(5)
Cl2 Mg2 Mg3 50.87(5)
O9 Mg3 O7 91.87(13)
O9 Mg3 O8 88.71(14)
O7 Mg3 O8 89.53(14)
O9 Mg3 Cl1 89.43(11)
O7 Mg3 Cl1 96.37(11)
O8 Mg3 Cl1 173.87(12)
O9 Mg3 Cl2 94.32(11)
O7 Mg3 Cl2 173.81(11)
O8 Mg3 Cl2 90.34(11)
Cl1 Mg3 Cl2 83.98(6)
O9 Mg3 Cl3 174.34(13)
O7 Mg3 Cl3 88.66(10)
O8 Mg3 Cl3 96.94(11)
Cl1 Mg3 Cl3 84.91(6)
Cl2 Mg3 Cl3 85.21(6)
O9 Mg3 Mg2 124.84(11)
O7 Mg3 Mg2 124.41(11)
O8 Mg3 Mg2 126.48(12)
Cl1 Mg3 Mg2 50.80(5)
Cl2 Mg3 Mg2 51.49(5)
Cl3 Mg3 Mg2 50.91(5)
C1 O1 Mg1 178.4(3)
C15 O2 Mg1 173.7(3)
C29 O3 Mg1 174.5(3)
C46 O4 C43 108.4(4)
C46 O4 Mg2 123.6(3)
C43 O4 Mg2 125.1(3)
C47 O5 C50 108.9(3)
C47 O5 Mg2 124.6(3)
C50 O5 Mg2 121.1(3)
C54 O6 C51 106.3(3)
C54 O6 Mg2 128.8(3)
C51 O6 Mg2 121.6(3)
C55 O7 C58 107.4(4)
C55 O7 Mg3 128.0(3)
C58 O7 Mg3 121.4(3)
C62 O8 C59 106.0(4)
C62 O8 Mg3 125.6(3)
C59 O8 Mg3 122.9(3)
C66 O9 C63 108.4(4)
C66 O9 Mg3 126.5(3)
C63 O9 Mg3 123.1(3)
O1 C1 C6 120.1(4)
O1 C1 C2 120.6(4)
C6 C1 C2 119.2(4)
O3 C29 C34 119.8(4)
O3 C29 C30 120.4(4)
C34 C29 C30 119.8(4)
C3 C2 C1 118.3(4)
C3 C2 C11 120.4(4)
C1 C2 C11 121.3(4)
C19 C20 C15 118.5(4)
C19 C20 C21 119.9(4)
C15 C20 C21 121.6(4)
C31 C30 C29 118.6(4)
C31 C30 C39 119.7(4)
C29 C30 C39 121.7(4)
O2 C15 C20 120.5(4)
O2 C15 C16 119.4(4)
C20 C15 C16 120.1(4)
C17 C16 C15 117.2(4)
C17 C16 C25 121.0(4)
C15 C16 C25 121.8(4)
C16 C25 C26 111.5(4)
C16 C25 C28 112.4(4)
C26 C25 C28 106.9(4)
C16 C25 C27 110.9(4)
C26 C25 C27 110.0(4)
C28 C25 C27 105.0(4)
C36 C35 C37 106.1(4)
C36 C35 C34 112.6(4)
C37 C35 C34 109.6(4)
C36 C35 C38 107.2(4)
C37 C35 C38 110.8(4)
C34 C35 C38 110.5(4)
C33 C34 C29 118.6(4)
C33 C34 C35 118.8(4)
C29 C34 C35 122.6(4)
C40 C39 C30 112.4(4)
C40 C39 C41 107.0(4)
C30 C39 C41 111.0(3)
C40 C39 C42 105.8(4)
C30 C39 C42 111.1(4)
C41 C39 C42 109.5(4)
C4 C5 C6 122.5(4)
C30 C31 C32 122.5(4)
C18 C19 C20 122.1(5)
C5 C6 C1 118.5(4)
C5 C6 C7 119.9(4)
C1 C6 C7 121.7(4)
C17 C18 C19 119.2(4)
C13 C11 C12 111.4(4)
C13 C11 C2 111.1(4)
C12 C11 C2 109.5(3)
C13 C11 C14 106.6(4)
C12 C11 C14 106.3(4)
C2 C11 C14 111.9(4)
C32 C33 C34 122.0(4)
C8 C7 C10 106.3(4)
C8 C7 C6 112.5(4)
C10 C7 C6 109.6(4)
C8 C7 C9 106.2(4)
C10 C7 C9 111.0(4)
C6 C7 C9 111.1(4)
C23 C21 C22 110.5(4)
C23 C21 C20 110.3(4)
C22 C21 C20 111.0(4)
C23 C21 C24 107.5(4)
C22 C21 C24 105.3(4)
C20 C21 C24 112.0(4)
O6 C51 C52 103.2(4)
O7 C58 C57 106.7(4)
O9 C63 C64 104.7(4)
C31 C32 C33 118.5(4)
C3 C4 C5 119.0(5)
C18 C17 C16 122.9(4)
C4 C3 C2 122.5(5)
O6 C54 C53 106.7(4)
O5 C47 C48 104.8(4)
O5 C50 C49 105.7(4)
O4 C43 C44 105.4(5)
O9 C66 C65 106.5(4)
C56 C57 C58 103.7(4)
C51 C52 C53 102.6(4)
C63 C64 C65 102.2(5)
C55 C56 C57 104.3(5)
O4 C46 C45 104.5(5)
C54 C53 C52 104.7(4)
O7 C55 C56 106.1(5)
C48 C49 C50 103.9(4)
C61 C62 O8 107.9(6)
C68 C67 O10 108.1(8)
C66 C65 C64 103.1(4)
C47 C48 C49 102.6(5)
C67 O10 C70 104.9(8)
C45 C44 C43 107.2(6)
C62 C61 C60 104.6(6)
O8 C59 C60 105.2(5)
C59 C60 C61 105.0(6)
C69 C68 C67 107.6(10)
C69 C70 O10 107.9(11)
C44 C45 C46 107.4(6)
C74 O11 C71 109.3(6)
C71 C72 C73 102.2(7)
C74 C73 C72 104.1(6)
O11 C71 C72 109.9(7)
O11 C74 C73 107.3(6)
C70 C69 C68 111.3(12)

loop_
_geom_bond_atom_site_label_1
_geom_bond_atom_site_label_2
_geom_bond_distance
Cl1 Mg2 2.4897(18)
Cl1 Mg3 2.490(2)
Cl2 Mg3 2.4989(19)
Cl2 Mg2 2.5208(19)
Cl3 Mg2 2.5031(19)
Cl3 Mg3 2.5312(18)
Mg1 O3 1.847(3)
Mg1 O2 1.851(3)
Mg1 O1 1.851(3)
Mg2 O4 2.083(3)
Mg2 O5 2.094(3)
Mg2 O6 2.106(3)
Mg2 Mg3 3.147(2)
Mg3 O9 2.072(3)
Mg3 O7 2.082(3)
Mg3 O8 2.092(4)
O1 C1 1.327(5)
O2 C15 1.332(5)
O3 C29 1.341(5)
O4 C46 1.449(6)
O4 C43 1.450(5)
O5 C47 1.447(6)
O5 C50 1.462(5)
O6 C54 1.439(5)
O6 C51 1.466(5)
O7 C55 1.444(6)
O7 C58 1.477(6)
O8 C62 1.430(6)
O8 C59 1.447(6)
O9 C66 1.448(6)
O9 C63 1.464(5)
C1 C6 1.428(6)
C1 C2 1.430(6)
C29 C34 1.420(6)
C29 C30 1.423(6)
C2 C3 1.401(6)
C2 C11 1.541(6)
C20 C19 1.398(6)
C20 C15 1.419(6)
C20 C21 1.541(6)
C30 C31 1.386(6)
C30 C39 1.537(6)
C41 C39 1.539(6)
C15 C16 1.444(6)
C16 C17 1.397(6)
C16 C25 1.518(6)
C25 C26 1.531(6)
C25 C28 1.545(6)
C25 C27 1.549(6)
C35 C36 1.535(6)
C35 C37 1.540(6)
C35 C34 1.541(6)
C35 C38 1.542(6)
C34 C33 1.396(6)
C39 C40 1.535(6)
C39 C42 1.544(6)
C5 C4 1.377(6)
C5 C6 1.396(6)
C9 C7 1.544(6)
C31 C32 1.387(6)
C19 C18 1.380(6)
C6 C7 1.541(6)
C18 C17 1.378(7)
C11 C13 1.532(6)
C11 C12 1.536(6)
C11 C14 1.543(6)
C33 C32 1.392(6)
C7 C8 1.533(6)
C7 C10 1.541(6)
C21 C23 1.523(7)
C21 C22 1.539(6)
C21 C24 1.543(7)
C51 C52 1.494(7)
C58 C57 1.513(7)
C63 C64 1.497(7)
C4 C3 1.371(6)
C54 C53 1.516(7)
C47 C48 1.496(7)
C50 C49 1.516(7)
C43 C44 1.477(8)
C66 C65 1.494(7)
C57 C56 1.496(7)
C52 C53 1.524(7)
C64 C65 1.508(8)
C56 C55 1.473(8)
C46 C45 1.490(8)
C49 C48 1.510(8)
C62 C61 1.422(9)
C67 C68 1.400(11)
C67 O10 1.424(10)
O10 C70 1.444(13)
C44 C45 1.371(9)
C61 C60 1.526(10)
C59 C60 1.517(9)
C68 C69 1.358(16)
C70 C69 1.345(18)
O11 C74 1.396(8)
O11 C71 1.397(8)
C72 C71 1.454(9)
C72 C73 1.515(10)
C73 C74 1.486(9)
